data_2013135
loop_
_publ_author_name
'Henderson, Kenneth W.'
'Kennedy, Alan R.'
'MacDougall, Dugald J.'
'Strachan, Diane'

_publ_section_title
;
 Bis[\m-<i>P</i>,<i>P</i>'-methylenebis(diisopropyl
 phosphonate)-\k^3^<i>O</i>,<i>O</i>':<i>O</i>]bis[chlorolithium(I)]: a
 centrosymmetric dimer of lithium chloride with terminal chloride
 anions
;
_journal_issue 2
_journal_name_full 'Acta Crystallographica Section C'
_journal_page_first m49
_journal_page_last m51
_journal_paper_doi 10.1107/S0108270102022795
_journal_volume 59
_journal_year 2003
_chemical_formula_iupac '[Li2 Cl2 (C13 H30 O6 P2)2]'
_chemical_formula_moiety 'C26 H60 Cl2 Li2 O12 P4'
_chemical_formula_sum 'C26 H60 Cl2 Li2 O12 P4'
_chemical_formula_weight 773.40
_chemical_name_systematic
;
Bis[\m-P,P'-methylenebis(diisopropyl
phosphonate)-\k^3^O,O':O]bis[chlorolithium(I)]
;
_space_group_IT_number 2
_symmetry_cell_setting triclinic
_symmetry_space_group_name_Hall '-P 1'
_symmetry_space_group_name_H-M 'P -1'
_atom_sites_solution_hydrogens geom
_atom_sites_solution_primary direct
_atom_sites_solution_secondary difmap
_cell_angle_alpha 84.2355(12)
_cell_angle_beta 68.9131(12)
_cell_angle_gamma 76.9692(10)
_cell_formula_units_Z 1
_cell_length_a 10.2172(2)
_cell_length_b 10.3740(3)
_cell_length_c 10.8197(3)
_cell_measurement_reflns_used 23647
_cell_measurement_temperature 150(2)
_cell_measurement_theta_max 30.51
_cell_measurement_theta_min 2.91
_cell_volume 1042.23(5)
_computing_cell_refinement 'DENZO and COLLECT'
_computing_data_collection 'DENZO (Otwinowski & Minor, 1997) and COLLECT (Nonius, 1998)'
_computing_data_reduction 'DENZO and COLLECT'
_computing_molecular_graphics 'ORTEPII (Johnson, 1976)'
_computing_publication_material SHELXL97
_computing_structure_refinement 'SHELXL97 (Sheldrick, 1997)'
_computing_structure_solution 'SIR97 (Altomare et al., 1999)'
_diffrn_ambient_temperature 150(2)
_diffrn_measured_fraction_theta_full 0.997
_diffrn_measurement_device_type 'Nonius KappaCCD area-detector'
_diffrn_measurement_method '\f and \w'
_diffrn_radiation_monochromator graphite
_diffrn_radiation_source 'fine-focus sealed tube'
_diffrn_radiation_type MoK\a
_diffrn_radiation_wavelength 0.71073
_diffrn_reflns_av_R_equivalents 0.043
_diffrn_reflns_av_sigmaI/netI 0.034
_diffrn_reflns_limit_h_max 13
_diffrn_reflns_limit_h_min -13
_diffrn_reflns_limit_k_max 13
_diffrn_reflns_limit_k_min -12
_diffrn_reflns_limit_l_max 15
_diffrn_reflns_limit_l_min -14
_diffrn_reflns_number 17790
_diffrn_reflns_theta_full 26.00
_diffrn_reflns_theta_max 30.33
_diffrn_reflns_theta_min 3.26
_diffrn_standards_decay_% 0
_diffrn_standards_number 0
_exptl_absorpt_coefficient_mu 0.358
_exptl_absorpt_correction_type none
_exptl_crystal_colour colourless
_exptl_crystal_density_diffrn 1.232
_exptl_crystal_density_meas ?
_exptl_crystal_density_method 'not measured'
_exptl_crystal_description prism
_exptl_crystal_F_000 412
_exptl_crystal_size_max 0.25
_exptl_crystal_size_mid 0.25
_exptl_crystal_size_min 0.20
_refine_diff_density_max 0.60
_refine_diff_density_min -0.51
_refine_ls_extinction_coef 0.033(4)
_refine_ls_extinction_expression Fc^*^=kFc[1+0.001xFc^2^\l^3^/sin(2\q)]^-1/4^
_refine_ls_extinction_method 'SHELXL97 (Sheldrick, 1997)'
_refine_ls_goodness_of_fit_ref 1.057
_refine_ls_hydrogen_treatment constr
_refine_ls_matrix_type full
_refine_ls_number_parameters 228
_refine_ls_number_reflns 5337
_refine_ls_number_restraints 0
_refine_ls_restrained_S_all 1.057
_refine_ls_R_factor_all 0.053
_refine_ls_R_factor_gt 0.042
_refine_ls_shift/su_max 0.001
_refine_ls_shift/su_mean 0.000
_refine_ls_structure_factor_coef Fsqd
_refine_ls_weighting_details 'calc w = 1/[\s^2^(Fo^2^)+(0.0536P)^2^+0.6511P] where P=(Fo^2^+2Fc^2^)/3'
_refine_ls_weighting_scheme calc
_refine_ls_wR_factor_gt 0.107
_refine_ls_wR_factor_ref 0.116
_reflns_number_gt 4538
_reflns_number_total 5337
_reflns_threshold_expression I>2\s(I)
_cod_data_source_file fg1675.cif
_cod_data_source_block I
_cod_depositor_comments
;
The following automatic conversions were performed:

'_exptl_crystal_density_meas' value 'not measured' was changed to '?'
- the value is perceived as not measured.

Automatic conversion script
Id: cif_fix_values 3008 2015-01-20 13:52:24Z robertas 
;
_cod_original_sg_symbol_H-M P-1
_cod_database_code 2013135
_cod_database_fobs_code 2013135

loop_
_symmetry_equiv_pos_as_xyz
'x, y, z'
'-x, -y, -z'

loop_
_atom_site_label
_atom_site_fract_x
_atom_site_fract_y
_atom_site_fract_z
_atom_site_U_iso_or_equiv
_atom_site_adp_type
_atom_site_calc_flag
_atom_site_refinement_flags
_atom_site_occupancy
_atom_site_disorder_assembly
_atom_site_disorder_group
_atom_site_type_symbol
Cl1 0.15276(4) 0.08991(4) 1.18453(4) 0.02727(12) Uani d . 1 . . Cl
P1 0.14911(5) 0.17078(4) 0.82356(4) 0.02337(12) Uani d . 1 . . P
P2 -0.12446(5) 0.34373(4) 0.97838(4) 0.02498(12) Uani d . 1 . . P
O1 0.10874(13) 0.04470(11) 0.88597(11) 0.0245(3) Uani d . 1 . . O
O2 0.09838(14) 0.21904(12) 0.70398(12) 0.0283(3) Uani d . 1 . . O
O3 0.31374(13) 0.16719(13) 0.76504(13) 0.0310(3) Uani d . 1 . . O
O4 -0.18598(13) 0.22961(12) 0.97284(13) 0.0280(3) Uani d . 1 . . O
O5 -0.14294(14) 0.46088(12) 0.87937(13) 0.0297(3) Uani d . 1 . . O
O6 -0.19181(14) 0.41394(12) 1.11607(12) 0.0314(3) Uani d . 1 . . O
C1 0.06622(18) 0.30306(17) 0.93872(17) 0.0258(3) Uani d . 1 . . C
H1A 0.1068 0.3822 0.9002 0.031 Uiso calc R 1 . . H
H1B 0.0879 0.2769 1.0209 0.031 Uiso calc R 1 . . H
C2 0.0995(2) 0.12565(19) 0.60817(18) 0.0333(4) Uani d . 1 . . C
H2 0.0774 0.0409 0.6552 0.040 Uiso calc R 1 . . H
C3 -0.0177(3) 0.1916(2) 0.5563(2) 0.0440(5) Uani d . 1 . . C
H3A -0.1100 0.2044 0.6294 0.066 Uiso calc R 1 . . H
H3B -0.0201 0.1358 0.4895 0.066 Uiso calc R 1 . . H
H3C 0.0004 0.2777 0.5160 0.066 Uiso calc R 1 . . H
C4 0.2449(3) 0.0989(3) 0.5021(2) 0.0505(6) Uani d . 1 . . C
H4A 0.2719 0.1830 0.4642 0.076 Uiso calc R 1 . . H
H4B 0.2425 0.0471 0.4323 0.076 Uiso calc R 1 . . H
H4C 0.3153 0.0491 0.5404 0.076 Uiso calc R 1 . . H
C5 0.41396(19) 0.12112(19) 0.8374(2) 0.0323(4) Uani d . 1 . . C
H5 0.3655 0.1470 0.9323 0.039 Uiso calc R 1 . . H
C6 0.5358(2) 0.1934(2) 0.7719(2) 0.0444(5) Uani d . 1 . . C
H6A 0.5822 0.1690 0.6786 0.067 Uiso calc R 1 . . H
H6B 0.6059 0.1688 0.8170 0.067 Uiso calc R 1 . . H
H6C 0.4982 0.2891 0.7777 0.067 Uiso calc R 1 . . H
C7 0.4618(2) -0.0266(2) 0.8297(2) 0.0428(5) Uani d . 1 . . C
H7A 0.3816 -0.0683 0.8830 0.064 Uiso calc R 1 . . H
H7B 0.5408 -0.0551 0.8639 0.064 Uiso calc R 1 . . H
H7C 0.4942 -0.0530 0.7373 0.064 Uiso calc R 1 . . H
C8 -0.2700(2) 0.50053(19) 0.8398(2) 0.0333(4) Uani d . 1 . . C
H8 -0.3150 0.4229 0.8456 0.040 Uiso calc R 1 . . H
C9 -0.2160(3) 0.5498(3) 0.6987(2) 0.0586(7) Uani d . 1 . . C
H9A -0.1740 0.6269 0.6947 0.088 Uiso calc R 1 . . H
H9B -0.2958 0.5750 0.6653 0.088 Uiso calc R 1 . . H
H9C -0.1430 0.4796 0.6441 0.088 Uiso calc R 1 . . H
C10 -0.3746(3) 0.6077(2) 0.9302(3) 0.0513(6) Uani d . 1 . . C
H10A -0.4004 0.5746 1.0221 0.077 Uiso calc R 1 . . H
H10B -0.4609 0.6339 0.9063 0.077 Uiso calc R 1 . . H
H10C -0.3304 0.6845 0.9210 0.077 Uiso calc R 1 . . H
C11 -0.2053(3) 0.3398(2) 1.2422(2) 0.0424(5) Uani d . 1 . . C
H11 -0.1311 0.2561 1.2300 0.051 Uiso calc R 1 A 1 H
Li1 0.1061(3) -0.0434(3) 1.0554(3) 0.0272(6) Uani d . 1 . . Li
C12 -0.3586(6) 0.3124(7) 1.2967(3) 0.0670(18) Uani d P 0.832(14) B 1 C
H12A -0.4283 0.3966 1.3119 0.100 Uiso calc PR 0.832(14) B 1 H
H12B -0.3727 0.2619 1.3804 0.100 Uiso calc PR 0.832(14) B 1 H
H12C -0.3722 0.2613 1.2324 0.100 Uiso calc PR 0.832(14) B 1 H
C13 -0.1891(6) 0.4361(7) 1.3325(4) 0.0540(11) Uani d P 0.832(14) B 1 C
H13A -0.0962 0.4622 1.2911 0.081 Uiso calc PR 0.832(14) B 1 H
H13B -0.1946 0.3926 1.4184 0.081 Uiso calc PR 0.832(14) B 1 H
H13C -0.2661 0.5149 1.3456 0.081 Uiso calc PR 0.832(14) B 1 H
C12A -0.290(2) 0.2603(16) 1.2968(15) 0.040(4) Uiso d P 0.168(14) B 2 C
H12D -0.2746 0.1915 1.2343 0.060 Uiso calc PR 0.168(14) B 2 H
H12E -0.3897 0.3094 1.3221 0.060 Uiso calc PR 0.168(14) B 2 H
H12F -0.2716 0.2191 1.3760 0.060 Uiso calc PR 0.168(14) B 2 H
C13A -0.167(2) 0.389(2) 1.319(2) 0.041(5) Uiso d P 0.168(14) B 2 C
H13D -0.2194 0.4811 1.3351 0.062 Uiso calc PR 0.168(14) B 2 H
H13E -0.0641 0.3872 1.2800 0.062 Uiso calc PR 0.168(14) B 2 H
H13F -0.1878 0.3387 1.4029 0.062 Uiso calc PR 0.168(14) B 2 H

loop_
_atom_site_aniso_label
_atom_site_aniso_U_11
_atom_site_aniso_U_22
_atom_site_aniso_U_33
_atom_site_aniso_U_12
_atom_site_aniso_U_13
_atom_site_aniso_U_23
Cl1 0.0302(2) 0.0317(2) 0.0248(2) -0.00894(16) -0.01391(16) -0.00028(15)
P1 0.0235(2) 0.0248(2) 0.0215(2) -0.00558(16) -0.00750(16) 0.00129(16)
P2 0.0268(2) 0.0224(2) 0.0248(2) -0.00456(16) -0.00838(17) 0.00014(16)
O1 0.0258(6) 0.0249(6) 0.0233(6) -0.0059(4) -0.0090(5) 0.0009(4)
O2 0.0338(7) 0.0284(6) 0.0239(6) -0.0061(5) -0.0121(5) 0.0016(5)
O3 0.0251(6) 0.0372(7) 0.0293(6) -0.0084(5) -0.0074(5) 0.0031(5)
O4 0.0282(6) 0.0241(6) 0.0323(7) -0.0060(5) -0.0113(5) 0.0010(5)
O5 0.0305(6) 0.0272(6) 0.0317(7) -0.0060(5) -0.0127(5) 0.0049(5)
O6 0.0374(7) 0.0272(6) 0.0255(6) -0.0032(5) -0.0079(5) -0.0013(5)
C1 0.0278(8) 0.0255(8) 0.0254(8) -0.0071(6) -0.0094(7) -0.0019(6)
C2 0.0444(11) 0.0341(10) 0.0226(8) -0.0079(8) -0.0128(8) -0.0016(7)
C3 0.0456(12) 0.0564(13) 0.0356(11) -0.0084(10) -0.0212(9) -0.0035(9)
C4 0.0477(13) 0.0632(15) 0.0314(11) 0.0057(11) -0.0106(9) -0.0107(10)
C5 0.0240(8) 0.0389(10) 0.0347(10) -0.0068(7) -0.0108(7) -0.0018(8)
C6 0.0320(10) 0.0491(12) 0.0535(13) -0.0159(9) -0.0117(9) -0.0018(10)
C7 0.0292(10) 0.0383(11) 0.0552(13) -0.0044(8) -0.0104(9) 0.0027(9)
C8 0.0355(10) 0.0295(9) 0.0391(10) -0.0046(7) -0.0197(8) 0.0020(7)
C9 0.0623(16) 0.0685(17) 0.0408(13) 0.0020(13) -0.0249(12) 0.0091(12)
C10 0.0415(12) 0.0465(13) 0.0607(15) 0.0051(10) -0.0183(11) -0.0080(11)
C11 0.0516(13) 0.0363(11) 0.0261(9) 0.0014(9) -0.0051(9) 0.0038(8)
Li1 0.0294(15) 0.0271(14) 0.0267(14) -0.0064(11) -0.0120(12) 0.0026(11)
C12 0.072(4) 0.102(4) 0.0369(16) -0.057(3) -0.0103(16) 0.0061(17)
C13 0.069(3) 0.072(3) 0.0349(17) -0.031(2) -0.0274(17) 0.005(2)

loop_
_atom_type_symbol
_atom_type_description
_atom_type_scat_dispersion_real
_atom_type_scat_dispersion_imag
_atom_type_scat_source
Cl Cl 0.1484 0.1585 'International Tables Vol C Tables 4.2.6.8 and 6.1.1.4'
P P 0.1023 0.0942 'International Tables Vol C Tables 4.2.6.8 and 6.1.1.4'
O O 0.0106 0.0060 'International Tables Vol C Tables 4.2.6.8 and 6.1.1.4'
C C 0.0033 0.0016 'International Tables Vol C Tables 4.2.6.8 and 6.1.1.4'
Li Li -0.0003 0.0001 'International Tables Vol C Tables 4.2.6.8 and 6.1.1.4'
H H 0.0000 0.0000 'International Tables Vol C Tables 4.2.6.8 and 6.1.1.4'

loop_
_geom_angle_atom_site_label_1
_geom_angle_atom_site_label_2
_geom_angle_atom_site_label_3
_geom_angle_site_symmetry_1
_geom_angle_site_symmetry_3
_geom_angle
_geom_angle_publ_flag
P1 O1 Li1 . . 132.30(11) y
Li1 O1 Li1 . 2_557 87.55(13) y
O1 Li1 Cl1 . . 110.93(14) y
O1 Li1 Cl1 2_557 . 112.10(14) y
O4 Li1 O1 2_557 . 109.16(15) y
O4 Li1 O1 2_557 2_557 100.19(14) y
O1 P1 O2 . . 113.94(7) ?
O1 P1 O3 . . 115.05(7) ?
O2 P1 O3 . . 103.51(7) ?
O1 P1 C1 . . 110.77(8) ?
O2 P1 C1 . . 104.43(8) ?
O3 P1 C1 . . 108.36(8) ?
O4 P2 O5 . . 116.02(7) ?
O4 P2 O6 . . 113.93(7) ?
O5 P2 O6 . . 102.51(7) ?
O4 P2 C1 . . 113.38(8) ?
O5 P2 C1 . . 102.31(8) ?
O6 P2 C1 . . 107.42(8) ?
P1 O1 Li1 . 2_557 114.96(11) ?
C2 O2 P1 . . 122.03(11) ?
C5 O3 P1 . . 125.05(11) ?
P2 O4 Li1 . 2_557 133.18(12) ?
C8 O5 P2 . . 123.36(11) ?
C11 O6 P2 . . 122.21(12) ?
P1 C1 P2 . . 111.67(9) ?
P1 C1 H1A . . 109.3 ?
P2 C1 H1A . . 109.3 ?
P1 C1 H1B . . 109.3 ?
P2 C1 H1B . . 109.3 ?
H1A C1 H1B . . 107.9 ?
O2 C2 C4 . . 109.21(17) ?
O2 C2 C3 . . 105.53(16) ?
C4 C2 C3 . . 113.23(17) ?
O2 C2 H2 . . 109.6 ?
C4 C2 H2 . . 109.6 ?
C3 C2 H2 . . 109.6 ?
C2 C3 H3A . . 109.5 ?
C2 C3 H3B . . 109.5 ?
H3A C3 H3B . . 109.5 ?
C2 C3 H3C . . 109.5 ?
H3A C3 H3C . . 109.5 ?
H3B C3 H3C . . 109.5 ?
C2 C4 H4A . . 109.5 ?
C2 C4 H4B . . 109.5 ?
H4A C4 H4B . . 109.5 ?
C2 C4 H4C . . 109.5 ?
H4A C4 H4C . . 109.5 ?
H4B C4 H4C . . 109.5 ?
O3 C5 C7 . . 109.85(16) ?
O3 C5 C6 . . 105.13(16) ?
C7 C5 C6 . . 113.00(17) ?
O3 C5 H5 . . 109.6 ?
C7 C5 H5 . . 109.6 ?
C6 C5 H5 . . 109.6 ?
C5 C6 H6A . . 109.5 ?
C5 C6 H6B . . 109.5 ?
H6A C6 H6B . . 109.5 ?
C5 C6 H6C . . 109.5 ?
H6A C6 H6C . . 109.5 ?
H6B C6 H6C . . 109.5 ?
C5 C7 H7A . . 109.5 ?
C5 C7 H7B . . 109.5 ?
H7A C7 H7B . . 109.5 ?
C5 C7 H7C . . 109.5 ?
H7A C7 H7C . . 109.5 ?
H7B C7 H7C . . 109.5 ?
O5 C8 C9 . . 105.52(17) ?
O5 C8 C10 . . 108.47(17) ?
C9 C8 C10 . . 111.74(19) ?
O5 C8 H8 . . 110.3 ?
C9 C8 H8 . . 110.3 ?
C10 C8 H8 . . 110.3 ?
C8 C9 H9A . . 109.5 ?
C8 C9 H9B . . 109.5 ?
H9A C9 H9B . . 109.5 ?
C8 C9 H9C . . 109.5 ?
H9A C9 H9C . . 109.5 ?
H9B C9 H9C . . 109.5 ?
C8 C10 H10A . . 109.5 ?
C8 C10 H10B . . 109.5 ?
H10A C10 H10B . . 109.5 ?
C8 C10 H10C . . 109.5 ?
H10A C10 H10C . . 109.5 ?
H10B C10 H10C . . 109.5 ?
C13A C11 C12A . . 114.7(13) ?
C13A C11 O6 . . 114.7(11) ?
C12A C11 O6 . . 126.5(8) ?
C12A C11 C13 . . 117.5(7) ?
O6 C11 C13 . . 104.7(2) ?
C13A C11 C12 . . 116.6(11) ?
O6 C11 C12 . . 106.2(3) ?
C13 C11 C12 . . 110.1(3) ?
C13A C11 H11 . . 95.6 ?
C12A C11 H11 . . 82.4 ?
O6 C11 H11 . . 111.8 ?
C13 C11 H11 . . 111.8 ?
C12 C11 H11 . . 111.8 ?
O1 Li1 O1 . 2_557 92.45(13) ?
O4 Li1 Cl1 2_557 . 126.31(15) ?
C11 C12 H12A . . 109.5 ?
C11 C12 H12B . . 109.5 ?
C11 C12 H12C . . 109.5 ?
C11 C13 H13A . . 109.5 ?
C11 C13 H13B . . 109.5 ?
C11 C13 H13C . . 109.5 ?
C11 C12A H12D . . 109.5 ?
C11 C12A H12E . . 109.5 ?
H12D C12A H12E . . 109.5 ?
C11 C12A H12F . . 109.5 ?
H12D C12A H12F . . 109.5 ?
H12E C12A H12F . . 109.5 ?
C11 C13A H13D . . 109.5 ?
C11 C13A H13E . . 109.5 ?
H13D C13A H13E . . 109.5 ?
C11 C13A H13F . . 109.5 ?
H13D C13A H13F . . 109.5 ?
H13E C13A H13F . . 109.5 ?

loop_
_geom_bond_atom_site_label_1
_geom_bond_atom_site_label_2
_geom_bond_site_symmetry_2
_geom_bond_distance
_geom_bond_publ_flag
Li1 Cl1 . 2.293(3) y
Li1 O1 . 1.959(3) y
Li1 O1 2_557 2.056(3) y
Li1 O4 2_557 1.928(3) y
P1 O1 . 1.4840(12) y
P1 O2 . 1.5584(12) y
P1 O3 . 1.5626(13) y
P1 C1 . 1.7924(17) ?
P1 Li1 2_557 3.001(3) ?
P2 O4 . 1.4756(13) y
P2 O5 . 1.5623(13) y
P2 O6 . 1.5741(13) y
P2 C1 . 1.7950(18) ?
O2 C2 . 1.484(2) ?
O3 C5 . 1.474(2) ?
O5 C8 . 1.470(2) ?
O6 C11 . 1.475(2) ?
C1 H1A . 0.9900 ?
C1 H1B . 0.9900 ?
C2 C4 . 1.501(3) ?
C2 C3 . 1.502(3) ?
C2 H2 . 1.0000 ?
C3 H3A . 0.9800 ?
C3 H3B . 0.9800 ?
C3 H3C . 0.9800 ?
C4 H4A . 0.9800 ?
C4 H4B . 0.9800 ?
C4 H4C . 0.9800 ?
C5 C7 . 1.501(3) ?
C5 C6 . 1.515(3) ?
C5 H5 . 1.0000 ?
C6 H6A . 0.9800 ?
C6 H6B . 0.9800 ?
C6 H6C . 0.9800 ?
C7 H7A . 0.9800 ?
C7 H7B . 0.9800 ?
C7 H7C . 0.9800 ?
C8 C9 . 1.504(3) ?
C8 C10 . 1.505(3) ?
C8 H8 . 1.0000 ?
C9 H9A . 0.9800 ?
C9 H9B . 0.9800 ?
C9 H9C . 0.9800 ?
C10 H10A . 0.9800 ?
C10 H10B . 0.9800 ?
C10 H10C . 0.9800 ?
C11 C13A . 1.23(2) ?
C11 C12A . 1.281(16) ?
C11 C13 . 1.539(6) ?
C11 C12 . 1.544(5) ?
C11 H11 . 1.0000 ?
Li1 Li1 2_557 2.779(6) ?
C12 H12A . 0.9800 ?
C12 H12B . 0.9800 ?
C12 H12C . 0.9800 ?
C13 H13A . 0.9800 ?
C13 H13B . 0.9800 ?
C13 H13C . 0.9800 ?
C12A H12D . 0.9800 ?
C12A H12E . 0.9800 ?
C12A H12F . 0.9800 ?
C13A H13D . 0.9800 ?
C13A H13E . 0.9800 ?
C13A H13F . 0.9800 ?

loop_
_geom_torsion_atom_site_label_1
_geom_torsion_atom_site_label_2
_geom_torsion_atom_site_label_3
_geom_torsion_atom_site_label_4
_geom_torsion_site_symmetry_1
_geom_torsion_site_symmetry_4
_geom_torsion
O2 P1 O1 Li1 . . -165.37(15)
O3 P1 O1 Li1 . . 75.31(16)
C1 P1 O1 Li1 . . -47.99(17)
O2 P1 O1 Li1 . 2_557 -54.29(13)
O3 P1 O1 Li1 . 2_557 -173.60(11)
C1 P1 O1 Li1 . 2_557 63.09(13)
O1 P1 O2 C2 . . -37.69(15)
O3 P1 O2 C2 . . 87.98(14)
C1 P1 O2 C2 . . -158.68(13)
O1 P1 O3 C5 . . -51.79(16)
O2 P1 O3 C5 . . -176.75(13)
C1 P1 O3 C5 . . 72.79(15)
O5 P2 O4 Li1 . 2_557 123.40(16)
O6 P2 O4 Li1 . 2_557 -117.88(16)
C1 P2 O4 Li1 . 2_557 5.39(19)
O4 P2 O5 C8 . . 34.63(16)
O6 P2 O5 C8 . . -90.17(14)
C1 P2 O5 C8 . . 158.59(14)
O4 P2 O6 C11 . . 50.58(17)
O5 P2 O6 C11 . . 176.75(15)
C1 P2 O6 C11 . . -75.88(17)
O1 P1 C1 P2 . . -68.16(11)
O2 P1 C1 P2 . . 54.90(10)
O3 P1 C1 P2 . . 164.75(8)
O4 P2 C1 P1 . . 30.55(12)
O5 P2 C1 P1 . . -95.15(10)
O6 P2 C1 P1 . . 157.34(8)
P1 O2 C2 C4 . . -86.00(18)
P1 O2 C2 C3 . . 151.97(14)
P1 O3 C5 C7 . . 84.45(18)
P1 O3 C5 C6 . . -153.69(14)
P2 O5 C8 C9 . . -147.02(16)
P2 O5 C8 C10 . . 93.10(18)
P2 O6 C11 C13A . . 134.1(11)
P2 O6 C11 C12A . . -70.0(11)
P2 O6 C11 C13 . . 148.0(3)
P2 O6 C11 C12 . . -95.5(3)
P1 O1 Li1 O4 . 2_557 -136.18(13)
Li1 O1 Li1 O4 2_557 2_557 101.67(17)
P1 O1 Li1 O1 . 2_557 122.15(14)
Li1 O1 Li1 O1 2_557 2_557 0.0
P1 O1 Li1 Cl1 . . 7.3(2)
Li1 O1 Li1 Cl1 2_557 . -114.81(17)
